data_7217999
loop_
_publ_author_name
'Vella-Zarb, Liana'
'Braga, Dario'
'Guy Orpen, A.'
'Baisch, Ulrich'

_publ_section_title
;
 The influence of hydrogen bonding on the planar arrangement of melamine
 in crystal structures of its solvates, cocrystals and salts
;
_journal_issue 35
_journal_name_full CrystEngComm
_journal_page_first 8147
_journal_paper_doi 10.1039/C4CE00748D
_journal_volume 16
_journal_year 2014
_chemical_formula_moiety 'C3 H6 N6, C2 H6 O S'
_chemical_formula_sum 'C5 H12 N6 O S'
_chemical_formula_weight 204.27
_chemical_name_systematic 'Melamine DMSO solvate'
_space_group_crystal_system monoclinic
_space_group_IT_number 14
_space_group_name_Hall '-P 2ybc'
_space_group_name_H-M_alt 'P 1 21/c 1'
_symmetry_space_group_name_Hall '-P 2ybc'
_symmetry_space_group_name_H-M 'P 1 21/c 1'
_atom_sites_solution_hydrogens difmap
_audit_creation_date 2014-04-07
_audit_creation_method
;
Olex2 1.2
(compiled 2014.03.20 svn.r2914 for OlexSys, GUI svn.r4816)
;
_cell_angle_alpha 90
_cell_angle_beta 114.070(6)
_cell_angle_gamma 90
_cell_formula_units_Z 4
_cell_length_a 7.4296(6)
_cell_length_b 12.3333(11)
_cell_length_c 11.9384(11)
_cell_measurement_temperature 100(2)
_cell_volume 998.81(16)
_computing_molecular_graphics 'Olex2 (Dolomanov et al., 2009)'
_computing_publication_material 'Olex2 (Dolomanov et al., 2009)'
_computing_structure_refinement 'ShelXL (Sheldrick, 2008)'
_diffrn_ambient_temperature 100(2)
_diffrn_measured_fraction_theta_full 0.997
_diffrn_measured_fraction_theta_max 0.994
_diffrn_measurement_device_type 'Bruker APEX-II CCD'
_diffrn_radiation_type MoK\a
_diffrn_radiation_wavelength 0.71073
_diffrn_reflns_av_R_equivalents 0.0682
_diffrn_reflns_av_unetI/netI 0.0496
_diffrn_reflns_Laue_measured_fraction_full 0.997
_diffrn_reflns_Laue_measured_fraction_max 0.994
_diffrn_reflns_limit_h_max 9
_diffrn_reflns_limit_h_min -8
_diffrn_reflns_limit_k_max 15
_diffrn_reflns_limit_k_min -15
_diffrn_reflns_limit_l_max 14
_diffrn_reflns_limit_l_min -14
_diffrn_reflns_number 11113
_diffrn_reflns_point_group_measured_fraction_full 0.997
_diffrn_reflns_point_group_measured_fraction_max 0.994
_diffrn_reflns_theta_full 25.242
_diffrn_reflns_theta_max 26.410
_diffrn_reflns_theta_min 2.494
_exptl_absorpt_coefficient_mu 0.299
_exptl_absorpt_correction_T_max 1.0000
_exptl_absorpt_correction_T_min 0.8954
_exptl_absorpt_correction_type multi-scan
_exptl_absorpt_process_details
;
SADABS-2008/1 - Bruker AXS area detector 
scaling and absorption correction
;
_exptl_crystal_colour 'clear light colourless'
_exptl_crystal_colour_lustre clear
_exptl_crystal_colour_modifier light
_exptl_crystal_colour_primary colourless
_exptl_crystal_density_diffrn 1.358
_exptl_crystal_description needle
_exptl_crystal_F_000 432
_exptl_crystal_size_max 0.283
_exptl_crystal_size_mid 0.035
_exptl_crystal_size_min 0.03
_refine_diff_density_max 0.294
_refine_diff_density_min -0.384
_refine_diff_density_rms 0.058
_refine_ls_extinction_method none
_refine_ls_goodness_of_fit_ref 1.063
_refine_ls_hydrogen_treatment refall
_refine_ls_matrix_type full
_refine_ls_number_parameters 166
_refine_ls_number_reflns 2035
_refine_ls_number_restraints 0
_refine_ls_restrained_S_all 1.063
_refine_ls_R_factor_all 0.0662
_refine_ls_R_factor_gt 0.0386
_refine_ls_shift/su_max 0.000
_refine_ls_shift/su_mean 0.000
_refine_ls_structure_factor_coef Fsqd
_refine_ls_weighting_details
;
 w=1/[\s^2^(Fo^2^)+(0.0236P)^2^+0.6979P]
 where P=(Fo^2^+2Fc^2^)/3
;
_refine_ls_weighting_scheme calc
_refine_ls_wR_factor_gt 0.0774
_refine_ls_wR_factor_ref 0.0868
_reflns_Friedel_coverage 0.000
_reflns_number_gt 1483
_reflns_number_total 2035
_reflns_threshold_expression 'I > 2\s(I)'
_cod_duplicate_entry 7216830
_cod_data_source_file c4ce00748d2.cif
_cod_data_source_block 1_741063_MelDMSO
_cod_database_code 7217999
_shelxl_version_number 2013-2
_shelx_space_group_comment
;
The symmetry employed for this shelxl refinement is uniquely defined
by the following loop, which should always be used as a source of
symmetry information in preference to the above space-group names.
They are only intended as comments.
;
_olex2_refinement_description
;
;

loop_
_space_group_symop_operation_xyz
'x, y, z'
'-x, y+1/2, -z+1/2'
'-x, -y, -z'
'x, -y-1/2, z-1/2'

loop_
_atom_site_label
_atom_site_type_symbol
_atom_site_fract_x
_atom_site_fract_y
_atom_site_fract_z
_atom_site_U_iso_or_equiv
_atom_site_adp_type
_atom_site_occupancy
_atom_site_site_symmetry_order
_atom_site_calc_flag
N1 N 0.6369(3) 0.27390(14) 0.51408(16) 0.0153(4) Uani 1 1 d
N2 N 0.5356(2) 0.10913(14) 0.39774(15) 0.0162(4) Uani 1 1 d
N3 N 0.6610(3) 0.25727(14) 0.32102(16) 0.0161(4) Uani 1 1 d
N4 N 0.5232(3) 0.12859(17) 0.58565(18) 0.0201(4) Uani 1 1 d
H4A H 0.566(3) 0.160(2) 0.659(2) 0.024(7) Uiso 1 1 d
H4B H 0.502(4) 0.060(2) 0.582(3) 0.037(8) Uiso 1 1 d
N5 N 0.5446(3) 0.10434(17) 0.20703(18) 0.0205(4) Uani 1 1 d
H5A H 0.480(3) 0.047(2) 0.193(2) 0.017(6) Uiso 1 1 d
H5B H 0.571(4) 0.135(2) 0.149(3) 0.039(8) Uiso 1 1 d
N6 N 0.7663(3) 0.41107(15) 0.43713(19) 0.0182(4) Uani 1 1 d
H6A H 0.838(3) 0.4205(18) 0.395(2) 0.018(6) Uiso 1 1 d
H6B H 0.806(3) 0.4432(19) 0.506(2) 0.021(7) Uiso 1 1 d
C1 C 0.6873(3) 0.31037(17) 0.42465(19) 0.0146(5) Uani 1 1 d
C2 C 0.5800(3) 0.15819(17) 0.31141(19) 0.0150(5) Uani 1 1 d
C3 C 0.5669(3) 0.17169(17) 0.49689(19) 0.0151(5) Uani 1 1 d
S1 S 1.18475(8) 0.38288(5) 0.29063(5) 0.02399(17) Uani 1 1 d
O1S O 1.0755(3) 0.44980(15) 0.34741(16) 0.0342(5) Uani 1 1 d
C1S C 1.0746(5) 0.4142(3) 0.1315(3) 0.0376(7) Uani 1 1 d
H1SA H 0.920(5) 0.404(2) 0.101(3) 0.049(8) Uiso 1 1 d
H1SB H 1.123(5) 0.364(3) 0.090(4) 0.081(13) Uiso 1 1 d
H1SC H 1.107(4) 0.485(3) 0.124(3) 0.049(9) Uiso 1 1 d
C2S C 1.0936(4) 0.2474(2) 0.2803(3) 0.0356(7) Uani 1 1 d
H2SA H 0.953(4) 0.249(2) 0.246(2) 0.033(7) Uiso 1 1 d
H2SB H 1.145(4) 0.224(2) 0.365(3) 0.053(9) Uiso 1 1 d
H2SC H 1.143(4) 0.202(3) 0.225(3) 0.058(9) Uiso 1 1 d

loop_
_atom_site_aniso_label
_atom_site_aniso_U_11
_atom_site_aniso_U_22
_atom_site_aniso_U_33
_atom_site_aniso_U_23
_atom_site_aniso_U_13
_atom_site_aniso_U_12
N1 0.0192(9) 0.0141(9) 0.0146(9) 0.0002(7) 0.0090(8) -0.0006(7)
N2 0.0198(9) 0.0151(9) 0.0148(9) -0.0006(8) 0.0083(7) -0.0024(8)
N3 0.0211(10) 0.0144(9) 0.0159(9) -0.0002(7) 0.0108(8) -0.0009(7)
N4 0.0343(11) 0.0159(11) 0.0154(10) -0.0011(8) 0.0156(9) -0.0051(9)
N5 0.0319(11) 0.0159(10) 0.0178(10) -0.0047(8) 0.0141(9) -0.0083(9)
N6 0.0251(11) 0.0158(10) 0.0179(10) -0.0033(8) 0.0131(9) -0.0056(8)
C1 0.0124(10) 0.0154(11) 0.0149(11) 0.0015(9) 0.0044(9) 0.0023(8)
C2 0.0144(11) 0.0156(11) 0.0166(11) 0.0005(8) 0.0080(9) 0.0026(8)
C3 0.0139(10) 0.0168(11) 0.0151(11) 0.0016(9) 0.0065(9) 0.0022(8)
S1 0.0173(3) 0.0325(3) 0.0217(3) -0.0019(3) 0.0075(2) -0.0037(3)
O1S 0.0385(11) 0.0388(11) 0.0371(11) -0.0189(8) 0.0276(9) -0.0166(8)
C1S 0.0355(16) 0.053(2) 0.0238(14) -0.0033(13) 0.0119(13) -0.0138(14)
C2S 0.0244(15) 0.0322(15) 0.0485(19) 0.0003(14) 0.0130(14) -0.0009(12)

loop_
_atom_type_symbol
_atom_type_description
_atom_type_scat_dispersion_real
_atom_type_scat_dispersion_imag
_atom_type_scat_source
C C 0.0033 0.0016 'International Tables Vol C Tables 4.2.6.8 and 6.1.1.4'
H H 0.0000 0.0000 'International Tables Vol C Tables 4.2.6.8 and 6.1.1.4'
N N 0.0061 0.0033 'International Tables Vol C Tables 4.2.6.8 and 6.1.1.4'
O O 0.0106 0.0060 'International Tables Vol C Tables 4.2.6.8 and 6.1.1.4'
S S 0.1246 0.1234 'International Tables Vol C Tables 4.2.6.8 and 6.1.1.4'

loop_
_geom_angle_atom_site_label_1
_geom_angle_atom_site_label_2
_geom_angle_atom_site_label_3
_geom_angle
C1 N1 C3 114.03(18)
C2 N2 C3 113.91(18)
C1 N3 C2 114.44(18)
H4A N4 H4B 118(2)
C3 N4 H4A 120.0(16)
C3 N4 H4B 116.4(18)
H5A N5 H5B 120(2)
C2 N5 H5A 119.6(16)
C2 N5 H5B 119.9(18)
H6A N6 H6B 116(2)
C1 N6 H6A 113.2(15)
C1 N6 H6B 119.9(16)
N1 C1 N6 117.87(19)
N3 C1 N1 125.85(19)
N3 C1 N6 116.25(19)
N3 C2 N2 125.66(19)
N5 C2 N2 118.19(19)
N5 C2 N3 116.14(19)
N1 C3 N2 125.84(19)
N4 C3 N1 117.02(19)
N4 C3 N2 117.13(19)
O1S S1 C1S 105.37(14)
O1S S1 C2S 106.61(13)
C1S S1 C2S 97.65(15)
S1 C1S H1SA 107.7(16)
S1 C1S H1SB 108(2)
S1 C1S H1SC 106.8(19)
H1SA C1S H1SB 109(3)
H1SA C1S H1SC 112(2)
H1SB C1S H1SC 113(3)
S1 C2S H2SA 108.9(16)
S1 C2S H2SB 103.1(18)
S1 C2S H2SC 108.9(17)
H2SA C2S H2SB 111(2)
H2SA C2S H2SC 110(2)
H2SB C2S H2SC 115(2)

loop_
_geom_bond_atom_site_label_1
_geom_bond_atom_site_label_2
_geom_bond_distance
N1 C1 1.345(3)
N1 C3 1.347(3)
N2 C2 1.347(3)
N2 C3 1.351(3)
N3 C1 1.342(3)
N3 C2 1.346(3)
N4 H4A 0.89(3)
N4 H4B 0.86(3)
N4 C3 1.338(3)
N5 H5A 0.83(2)
N5 H5B 0.88(3)
N5 C2 1.340(3)
N6 H6A 0.88(3)
N6 H6B 0.85(3)
N6 C1 1.356(3)
S1 O1S 1.4995(17)
S1 C1S 1.778(3)
S1 C2S 1.788(3)
C1S H1SA 1.06(3)
C1S H1SB 0.95(4)
C1S H1SC 0.92(3)
C2S H2SA 0.96(3)
C2S H2SB 0.97(3)
C2S H2SC 1.03(3)

loop_
_geom_torsion_atom_site_label_1
_geom_torsion_atom_site_label_2
_geom_torsion_atom_site_label_3
_geom_torsion_atom_site_label_4
_geom_torsion
C1 N1 C3 N2 -3.7(3)
C1 N1 C3 N4 176.77(18)
C1 N3 C2 N2 -3.6(3)
C1 N3 C2 N5 177.57(19)
C2 N2 C3 N1 -0.4(3)
C2 N2 C3 N4 179.08(18)
C2 N3 C1 N1 -1.4(3)
C2 N3 C1 N6 -179.22(18)
C3 N1 C1 N3 4.7(3)
C3 N1 C1 N6 -177.50(18)
C3 N2 C2 N3 4.4(3)
C3 N2 C2 N5 -176.76(19)
